data_4076414
loop_
_publ_author_name
'Takao, Toshiro'
'Suwa, Hitoshi'
'Okamura, Rei'
'Suzuki, Hiroharu'

_publ_section_title
;
 Formation of a Boraruthenacyclopentenyl Skeleton via B--C Bond Formation
 across a Triruthenium Plane
;
_journal_issue 5
_journal_name_full Organometallics
_journal_page_first 1825
_journal_paper_doi 10.1021/om201186z
_journal_volume 31
_journal_year 2012
_chemical_formula_sum 'C40 H57 B Ru3'
_chemical_formula_weight 851.88
_chemical_name_systematic
; 
 ? 
;
_space_group_IT_number 2
_symmetry_cell_setting triclinic
_symmetry_space_group_name_Hall '-P 1'
_symmetry_space_group_name_H-M 'P -1'
_atom_sites_solution_hydrogens geom
_atom_sites_solution_primary direct
_atom_sites_solution_secondary difmap
_audit_creation_method SHELXL-97
_cell_angle_alpha 100.748(2)
_cell_angle_beta 90.607(2)
_cell_angle_gamma 113.7120(19)
_cell_formula_units_Z 2
_cell_length_a 11.1524(8)
_cell_length_b 11.6756(9)
_cell_length_c 15.7880(11)
_cell_measurement_reflns_used 18267
_cell_measurement_temperature 173(2)
_cell_measurement_theta_max 27.48
_cell_measurement_theta_min 3.16
_cell_volume 1840.8(2)
_computing_cell_refinement PROCESS-AUTO
_computing_data_collection 'PROCESS-AUTO (Rigaku, 1998)'
_computing_data_reduction 'SHELXS-97 (Sheldrick, 1990)'
_computing_molecular_graphics 'ORTEX (P.McArdle, 1995)'
_computing_publication_material SHELXL-97
_computing_structure_refinement 'SHELXL-97 (Sheldrick, 1997)'
_computing_structure_solution SHELXS-97
_diffrn_ambient_temperature 173(2)
_diffrn_detector_area_resol_mean 10
_diffrn_measured_fraction_theta_full 0.991
_diffrn_measured_fraction_theta_max 0.991
_diffrn_measurement_device_type 'Rigaku R-AXIS RAPID Imaging Plate'
_diffrn_measurement_method \w
_diffrn_radiation_monochromator graphite
_diffrn_radiation_source 'Rigaku Rotating Anode Ultrax18'
_diffrn_radiation_type MoK\a
_diffrn_radiation_wavelength 0.71069
_diffrn_reflns_av_R_equivalents 0.0373
_diffrn_reflns_av_sigmaI/netI 0.0518
_diffrn_reflns_limit_h_max 14
_diffrn_reflns_limit_h_min -13
_diffrn_reflns_limit_k_max 15
_diffrn_reflns_limit_k_min -15
_diffrn_reflns_limit_l_max 19
_diffrn_reflns_limit_l_min -20
_diffrn_reflns_number 18267
_diffrn_reflns_theta_full 27.48
_diffrn_reflns_theta_max 27.48
_diffrn_reflns_theta_min 3.16
_exptl_absorpt_coefficient_mu 1.241
_exptl_absorpt_correction_T_max 1.0000
_exptl_absorpt_correction_T_min 0.7397
_exptl_absorpt_correction_type empirical
_exptl_crystal_colour red
_exptl_crystal_density_diffrn 1.537
_exptl_crystal_density_meas ?
_exptl_crystal_density_method 'not measured'
_exptl_crystal_description block
_exptl_crystal_F_000 868
_exptl_crystal_size_max 0.127
_exptl_crystal_size_mid 0.115
_exptl_crystal_size_min 0.085
_refine_diff_density_max 1.111
_refine_diff_density_min -1.012
_refine_diff_density_rms 0.112
_refine_ls_extinction_method none
_refine_ls_goodness_of_fit_ref 1.068
_refine_ls_hydrogen_treatment mixed
_refine_ls_matrix_type full
_refine_ls_number_parameters 447
_refine_ls_number_reflns 8376
_refine_ls_number_restraints 0
_refine_ls_restrained_S_all 1.068
_refine_ls_R_factor_all 0.0495
_refine_ls_R_factor_gt 0.0370
_refine_ls_shift/su_max 0.004
_refine_ls_shift/su_mean 0.000
_refine_ls_structure_factor_coef Fsqd
_refine_ls_weighting_details 'calc w=1/[\s^2^(Fo^2^)+(0.0441P)^2^+0.7010P] where P=(Fo^2^+2Fc^2^)/3'
_refine_ls_weighting_scheme calc
_refine_ls_wR_factor_gt 0.0856
_refine_ls_wR_factor_ref 0.0929
_reflns_number_gt 6807
_reflns_number_total 8398
_reflns_threshold_expression >2sigma(I)
_cod_data_source_file om201186z_si_002.cif
_cod_data_source_block 7b
_cod_depositor_comments
;
The following automatic conversions were performed:

'_symmetry_cell_setting' value 'Triclinic' changed to 'triclinic'
according to /home/saulius/struct/CIF-dictionaries/cif_core.dic
dictionary named 'cif_core.dic' version 2.4.1 from
2010-06-29.

'_exptl_absorpt_correction_type' value 'Empirical'
changed to 'empirical' according to
/home/saulius/struct/CIF-dictionaries/cif_core.dic dictionary named
'cif_core.dic' version 2.4.1 from 2010-06-29.

Automatic conversion script
Id: cif_fix_values 1715 2011-07-08 13:25:40Z adriana 

The following automatic conversions were performed:

'_exptl_crystal_density_meas' value 'not measured' was changed to '?'
- the value is perceived as not measured.

Automatic conversion script
Id: cif_fix_values 3008 2015-01-20 13:52:24Z robertas 
;
_cod_original_sg_symbol_H-M P-1
_cod_database_code 4076414

loop_
_symmetry_equiv_pos_as_xyz
'x, y, z'
'-x, -y, -z'

loop_
_atom_site_label
_atom_site_type_symbol
_atom_site_fract_x
_atom_site_fract_y
_atom_site_fract_z
_atom_site_U_iso_or_equiv
_atom_site_adp_type
_atom_site_occupancy
_atom_site_symmetry_multiplicity
_atom_site_calc_flag
_atom_site_refinement_flags
Ru1 Ru 0.31698(2) 0.84086(3) 0.242026(17) 0.02393(8) Uani 1 1 d .
Ru2 Ru 0.09065(2) 0.71638(2) 0.318652(16) 0.02364(8) Uani 1 1 d .
Ru3 Ru 0.08645(2) 0.85358(2) 0.199149(16) 0.02309(8) Uani 1 1 d .
H41 H 0.243(4) 0.858(4) 0.164(3) 0.051(12) Uiso 1 1 d .
B1 B 0.1318(4) 0.6880(4) 0.1924(2) 0.0258(8) Uani 1 1 d .
H42 H 0.116(3) 0.606(3) 0.142(2) 0.018(8) Uiso 1 1 d .
C1 C -0.0149(4) 0.8252(4) 0.3101(2) 0.0339(8) Uani 1 1 d .
H1 H -0.1089 0.7659 0.2913 0.048(12) Uiso 1 1 calc R
C2 C -0.0115(4) 0.9328(4) 0.3814(3) 0.0425(9) Uani 1 1 d .
H2A H -0.0375 0.9912 0.3565 0.064 Uiso 1 1 calc R
H2B H 0.0778 0.9795 0.4104 0.064 Uiso 1 1 calc R
H2C H -0.0726 0.8976 0.4234 0.064 Uiso 1 1 calc R
C3 C 0.2357(3) 0.8912(3) 0.3572(2) 0.0292(7) Uani 1 1 d .
H3 H 0.290(3) 0.923(3) 0.417(2) 0.029(9) Uiso 1 1 d .
C4 C 0.2358(3) 0.9699(3) 0.2999(2) 0.0259(7) Uani 1 1 d .
C5 C 0.3064(3) 1.1110(3) 0.3195(2) 0.0293(7) Uani 1 1 d .
C6 C 0.3525(4) 1.1804(4) 0.2547(3) 0.0359(8) Uani 1 1 d .
H6 H 0.339(3) 1.134(4) 0.199(2) 0.032(10) Uiso 1 1 d .
C7 C 0.4182(4) 1.3123(4) 0.2731(3) 0.0451(10) Uani 1 1 d .
H7 H 0.447(4) 1.353(4) 0.221(3) 0.047(12) Uiso 1 1 d .
C8 C 0.4371(4) 1.3798(4) 0.3578(3) 0.0476(11) Uani 1 1 d .
H8 H 0.482(4) 1.468(5) 0.363(3) 0.058(13) Uiso 1 1 d .
C9 C 0.3937(4) 1.3140(4) 0.4234(3) 0.0495(11) Uani 1 1 d .
H9 H 0.411(4) 1.360(4) 0.486(3) 0.059(13) Uiso 1 1 d .
C10 C 0.3282(4) 1.1815(4) 0.4051(3) 0.0421(9) Uani 1 1 d .
H10 H 0.295(3) 1.139(4) 0.448(2) 0.030(10) Uiso 1 1 d .
C11 C 0.5070(3) 0.9414(4) 0.1889(3) 0.0349(8) Uani 1 1 d .
C12 C 0.4511(3) 0.8110(4) 0.1447(2) 0.0361(8) Uani 1 1 d .
C13 C 0.4447(4) 0.7342(4) 0.2054(3) 0.0439(10) Uani 1 1 d .
C14 C 0.4942(4) 0.8145(5) 0.2872(3) 0.0495(11) Uani 1 1 d .
C15 C 0.5347(3) 0.9441(5) 0.2774(3) 0.0467(11) Uani 1 1 d .
C16 C 0.5522(4) 1.0552(5) 0.1466(4) 0.0623(14) Uani 1 1 d .
H16A H 0.4875 1.0400 0.0987 0.093 Uiso 1 1 calc R
H16B H 0.6374 1.0681 0.1242 0.093 Uiso 1 1 calc R
H16C H 0.5613 1.1316 0.1892 0.093 Uiso 1 1 calc R
C17 C 0.4217(4) 0.7649(5) 0.0484(3) 0.0613(13) Uani 1 1 d .
H17A H 0.3926 0.8219 0.0242 0.092 Uiso 1 1 calc R
H17B H 0.3522 0.6779 0.0353 0.092 Uiso 1 1 calc R
H17C H 0.5013 0.7648 0.0227 0.092 Uiso 1 1 calc R
C18 C 0.4091(5) 0.5922(5) 0.1803(5) 0.083(2) Uani 1 1 d .
H18A H 0.3285 0.5508 0.1405 0.125 Uiso 1 1 calc R
H18B H 0.3948 0.5557 0.2323 0.125 Uiso 1 1 calc R
H18C H 0.4810 0.5779 0.1516 0.125 Uiso 1 1 calc R
C19 C 0.5199(5) 0.7750(8) 0.3683(4) 0.103(3) Uani 1 1 d .
H19A H 0.5292 0.8425 0.4187 0.154 Uiso 1 1 calc R
H19B H 0.6010 0.7614 0.3659 0.154 Uiso 1 1 calc R
H19C H 0.4461 0.6955 0.3735 0.154 Uiso 1 1 calc R
C20 C 0.6006(4) 1.0615(6) 0.3468(4) 0.088(2) Uani 1 1 d .
H20A H 0.5741 1.0417 0.4032 0.133 Uiso 1 1 calc R
H20B H 0.5747 1.1286 0.3358 0.133 Uiso 1 1 calc R
H20C H 0.6962 1.0912 0.3470 0.133 Uiso 1 1 calc R
C21 C 0.0673(4) 0.5181(3) 0.3340(3) 0.0393(9) Uani 1 1 d .
C22 C -0.0599(4) 0.5054(4) 0.3084(3) 0.0442(10) Uani 1 1 d .
C23 C -0.0930(3) 0.5857(4) 0.3726(3) 0.0417(9) Uani 1 1 d .
C24 C 0.0130(4) 0.6484(3) 0.4387(2) 0.0371(9) Uani 1 1 d .
C25 C 0.1123(4) 0.6051(3) 0.4158(2) 0.0358(8) Uani 1 1 d .
C26 C 0.1334(5) 0.4367(4) 0.2890(4) 0.0679(15) Uani 1 1 d .
H26A H 0.2263 0.4739 0.3114 0.102 Uiso 1 1 calc R
H26B H 0.1268 0.4334 0.2266 0.102 Uiso 1 1 calc R
H26C H 0.0901 0.3500 0.2998 0.102 Uiso 1 1 calc R
C27 C -0.1480(5) 0.4097(5) 0.2311(3) 0.0800(19) Uani 1 1 d .
H27A H -0.2228 0.4304 0.2198 0.120 Uiso 1 1 calc R
H27B H -0.1803 0.3235 0.2433 0.120 Uiso 1 1 calc R
H27C H -0.0981 0.4131 0.1803 0.120 Uiso 1 1 calc R
C28 C -0.2254(4) 0.5907(6) 0.3747(4) 0.0697(16) Uani 1 1 d .
H28A H -0.2158 0.6745 0.4073 0.105 Uiso 1 1 calc R
H28B H -0.2839 0.5236 0.4027 0.105 Uiso 1 1 calc R
H28C H -0.2628 0.5773 0.3154 0.105 Uiso 1 1 calc R
C29 C 0.0139(5) 0.7329(5) 0.5240(3) 0.0618(13) Uani 1 1 d .
H29A H 0.0913 0.8145 0.5318 0.093 Uiso 1 1 calc R
H29B H 0.0170 0.6904 0.5714 0.093 Uiso 1 1 calc R
H29C H -0.0661 0.7486 0.5240 0.093 Uiso 1 1 calc R
C30 C 0.2322(4) 0.6342(5) 0.4737(3) 0.0629(14) Uani 1 1 d .
H30A H 0.2822 0.5880 0.4453 0.094 Uiso 1 1 calc R
H30B H 0.2059 0.6074 0.5283 0.094 Uiso 1 1 calc R
H30C H 0.2871 0.7264 0.4854 0.094 Uiso 1 1 calc R
C31 C 0.0192(4) 0.7920(4) 0.0568(2) 0.0391(9) Uani 1 1 d .
C32 C 0.0889(3) 0.9287(4) 0.0769(2) 0.0345(8) Uani 1 1 d .
C33 C 0.0191(4) 0.9789(4) 0.1351(2) 0.0363(8) Uani 1 1 d .
C34 C -0.0938(4) 0.8740(5) 0.1506(3) 0.0455(10) Uani 1 1 d .
C35 C -0.0933(4) 0.7600(4) 0.1018(3) 0.0456(10) Uani 1 1 d .
C36 C 0.0504(6) 0.7019(5) -0.0113(3) 0.0758(17) Uani 1 1 d .
H36A H 0.1460 0.7333 -0.0128 0.114 Uiso 1 1 calc R
H36B H 0.0098 0.6970 -0.0680 0.114 Uiso 1 1 calc R
H36C H 0.0158 0.6167 0.0025 0.114 Uiso 1 1 calc R
C37 C 0.2030(4) 1.0037(5) 0.0310(3) 0.0593(14) Uani 1 1 d .
H37A H 0.2692 0.9683 0.0302 0.089 Uiso 1 1 calc R
H37B H 0.2420 1.0934 0.0616 0.089 Uiso 1 1 calc R
H37C H 0.1718 0.9980 -0.0285 0.089 Uiso 1 1 calc R
C38 C 0.0473(5) 1.1167(5) 0.1680(4) 0.0694(15) Uani 1 1 d .
H38A H 0.1337 1.1703 0.1522 0.104 Uiso 1 1 calc R
H38B H 0.0474 1.1335 0.2312 0.104 Uiso 1 1 calc R
H38C H -0.0205 1.1365 0.1423 0.104 Uiso 1 1 calc R
C39 C -0.2067(5) 0.8844(7) 0.1975(4) 0.085(2) Uani 1 1 d .
H39A H -0.2416 0.8156 0.2296 0.128 Uiso 1 1 calc R
H39B H -0.2760 0.8772 0.1555 0.128 Uiso 1 1 calc R
H39C H -0.1760 0.9673 0.2380 0.128 Uiso 1 1 calc R
C40 C -0.2026(5) 0.6276(5) 0.0953(4) 0.092(2) Uani 1 1 d .
H40A H -0.2359 0.6197 0.1521 0.137 Uiso 1 1 calc R
H40B H -0.1683 0.5628 0.0765 0.137 Uiso 1 1 calc R
H40C H -0.2743 0.6151 0.0532 0.137 Uiso 1 1 calc R

loop_
_atom_site_aniso_label
_atom_site_aniso_U_11
_atom_site_aniso_U_22
_atom_site_aniso_U_33
_atom_site_aniso_U_23
_atom_site_aniso_U_13
_atom_site_aniso_U_12
Ru1 0.02218(13) 0.02676(14) 0.02724(14) 0.01109(11) 0.00593(10) 0.01208(11)
Ru2 0.02582(14) 0.02261(14) 0.02369(14) 0.00720(10) 0.00652(10) 0.01005(10)
Ru3 0.02278(13) 0.02516(14) 0.02379(14) 0.00616(10) 0.00264(10) 0.01188(10)
B1 0.0291(18) 0.0258(18) 0.0252(18) 0.0072(15) 0.0068(15) 0.0130(15)
C1 0.040(2) 0.041(2) 0.0297(18) 0.0111(16) 0.0114(15) 0.0240(16)
C2 0.045(2) 0.045(2) 0.044(2) 0.0113(18) 0.0115(18) 0.0236(18)
C3 0.0280(17) 0.0293(17) 0.0295(18) 0.0074(14) 0.0023(14) 0.0104(14)
C4 0.0245(16) 0.0257(16) 0.0286(17) 0.0065(13) 0.0032(13) 0.0112(13)
C5 0.0267(16) 0.0284(17) 0.0350(18) 0.0055(14) 0.0003(14) 0.0141(14)
C6 0.040(2) 0.0293(19) 0.039(2) 0.0077(16) 0.0017(17) 0.0151(16)
C7 0.049(2) 0.032(2) 0.057(3) 0.0187(19) 0.003(2) 0.0155(17)
C8 0.040(2) 0.0243(19) 0.072(3) 0.009(2) -0.003(2) 0.0073(17)
C9 0.053(3) 0.036(2) 0.049(3) -0.0059(19) -0.003(2) 0.0139(19)
C10 0.048(2) 0.034(2) 0.038(2) 0.0083(17) 0.0063(18) 0.0102(17)
C11 0.0236(16) 0.039(2) 0.049(2) 0.0177(17) 0.0147(15) 0.0158(15)
C12 0.0307(18) 0.043(2) 0.042(2) 0.0149(17) 0.0184(16) 0.0201(16)
C13 0.0346(19) 0.042(2) 0.072(3) 0.030(2) 0.0248(19) 0.0247(17)
C14 0.037(2) 0.086(3) 0.052(3) 0.037(2) 0.0146(19) 0.042(2)
C15 0.0230(18) 0.068(3) 0.045(2) 0.001(2) 0.0025(16) 0.0194(18)
C16 0.050(2) 0.052(3) 0.101(4) 0.046(3) 0.039(3) 0.024(2)
C17 0.056(3) 0.079(4) 0.048(3) 0.001(2) 0.019(2) 0.030(2)
C18 0.068(3) 0.052(3) 0.158(6) 0.045(4) 0.059(4) 0.042(3)
C19 0.069(3) 0.216(8) 0.085(4) 0.100(5) 0.032(3) 0.090(5)
C20 0.035(2) 0.111(5) 0.085(4) -0.038(4) -0.010(2) 0.020(3)
C21 0.048(2) 0.0230(17) 0.050(2) 0.0168(16) 0.0230(18) 0.0138(16)
C22 0.048(2) 0.030(2) 0.037(2) 0.0117(16) 0.0104(18) -0.0029(17)
C23 0.0317(19) 0.051(2) 0.047(2) 0.0267(19) 0.0167(17) 0.0137(17)
C24 0.052(2) 0.0308(19) 0.0317(19) 0.0148(15) 0.0152(17) 0.0158(17)
C25 0.041(2) 0.0287(18) 0.039(2) 0.0166(16) 0.0055(16) 0.0123(15)
C26 0.101(4) 0.038(2) 0.081(4) 0.027(2) 0.057(3) 0.038(3)
C27 0.085(4) 0.053(3) 0.055(3) 0.005(2) -0.001(3) -0.018(3)
C28 0.042(2) 0.095(4) 0.090(4) 0.057(3) 0.029(2) 0.029(3)
C29 0.105(4) 0.052(3) 0.036(2) 0.015(2) 0.025(2) 0.037(3)
C30 0.056(3) 0.066(3) 0.072(3) 0.043(3) -0.001(2) 0.020(2)
C31 0.055(2) 0.041(2) 0.0249(18) 0.0014(16) -0.0088(16) 0.0267(18)
C32 0.0317(18) 0.050(2) 0.0307(18) 0.0178(16) 0.0010(15) 0.0218(17)
C33 0.044(2) 0.038(2) 0.038(2) 0.0064(16) -0.0092(16) 0.0278(17)
C34 0.035(2) 0.073(3) 0.045(2) 0.023(2) 0.0040(17) 0.033(2)
C35 0.032(2) 0.048(2) 0.048(2) 0.0139(19) -0.0140(18) 0.0057(17)
C36 0.133(5) 0.086(4) 0.031(2) -0.005(2) -0.011(3) 0.076(4)
C37 0.044(2) 0.091(4) 0.047(3) 0.042(3) 0.011(2) 0.020(2)
C38 0.092(4) 0.050(3) 0.076(3) -0.004(2) -0.029(3) 0.049(3)
C39 0.056(3) 0.168(6) 0.075(4) 0.055(4) 0.028(3) 0.077(4)
C40 0.058(3) 0.068(4) 0.113(5) 0.040(3) -0.044(3) -0.018(3)

loop_
_atom_type_symbol
_atom_type_description
_atom_type_scat_dispersion_real
_atom_type_scat_dispersion_imag
_atom_type_scat_source
C C 0.0033 0.0016 'International Tables Vol C Tables 4.2.6.8 and 6.1.1.4'
H H 0.0000 0.0000 'International Tables Vol C Tables 4.2.6.8 and 6.1.1.4'
Ru Ru -1.2594 0.8363 'International Tables Vol C Tables 4.2.6.8 and 6.1.1.4'
B B 0.0013 0.0007 'International Tables Vol C Tables 4.2.6.8 and 6.1.1.4'

loop_
_geom_angle_atom_site_label_1
_geom_angle_atom_site_label_2
_geom_angle_atom_site_label_3
_geom_angle
C4 Ru1 C3 38.50(13)
C4 Ru1 B1 95.00(13)
C3 Ru1 B1 90.51(13)
C4 Ru1 C11 111.85(13)
C3 Ru1 C11 132.06(14)
B1 Ru1 C11 136.12(14)
C4 Ru1 C12 144.25(13)
C3 Ru1 C12 164.83(13)
B1 Ru1 C12 102.90(14)
C11 Ru1 C12 37.19(14)
C4 Ru1 C15 105.63(14)
C3 Ru1 C15 103.58(14)
B1 Ru1 C15 159.13(16)
C11 Ru1 C15 37.02(14)
C12 Ru1 C15 61.61(14)
C4 Ru1 C14 129.98(16)
C3 Ru1 C14 105.28(15)
B1 Ru1 C14 124.38(17)
C11 Ru1 C14 61.96(15)
C12 Ru1 C14 61.28(15)
C15 Ru1 C14 37.24(17)
C4 Ru1 C13 165.93(14)
C3 Ru1 C13 135.25(15)
B1 Ru1 C13 97.83(15)
C11 Ru1 C13 61.67(14)
C12 Ru1 C13 36.68(14)
C15 Ru1 C13 61.34(16)
C14 Ru1 C13 36.29(16)
C4 Ru1 Ru3 49.89(8)
C3 Ru1 Ru3 70.69(9)
B1 Ru1 Ru3 51.43(11)
C11 Ru1 Ru3 124.72(10)
C12 Ru1 Ru3 123.36(10)
C15 Ru1 Ru3 148.00(13)
C14 Ru1 Ru3 173.32(11)
C13 Ru1 Ru3 144.17(12)
C4 Ru1 Ru2 68.71(9)
C3 Ru1 Ru2 45.87(9)
B1 Ru1 Ru2 47.04(10)
C11 Ru1 Ru2 175.92(10)
C12 Ru1 Ru2 143.77(10)
C15 Ru1 Ru2 138.96(11)
C14 Ru1 Ru2 114.42(11)
C13 Ru1 Ru2 116.81(9)
Ru3 Ru1 Ru2 58.921(10)
C3 Ru2 B1 96.75(14)
C3 Ru2 C1 80.77(14)
B1 Ru2 C1 98.73(15)
C3 Ru2 C24 106.80(14)
B1 Ru2 C24 153.09(15)
C1 Ru2 C24 97.74(15)
C3 Ru2 C25 104.68(13)
B1 Ru2 C25 124.83(15)
C1 Ru2 C25 134.25(14)
C24 Ru2 C25 36.70(14)
C3 Ru2 C21 132.88(15)
B1 Ru2 C21 93.63(15)
C1 Ru2 C21 142.42(14)
C24 Ru2 C21 60.80(14)
C25 Ru2 C21 36.68(14)
C3 Ru2 C23 137.48(15)
B1 Ru2 C23 124.92(15)
C1 Ru2 C23 84.55(15)
C24 Ru2 C23 36.48(14)
C25 Ru2 C23 60.51(14)
C21 Ru2 C23 59.61(14)
C3 Ru2 C22 164.85(14)
B1 Ru2 C22 94.33(14)
C1 Ru2 C22 107.72(16)
C24 Ru2 C22 60.30(13)
C25 Ru2 C22 60.34(14)
C21 Ru2 C22 35.63(15)
C23 Ru2 C22 35.41(15)
C3 Ru2 Ru3 72.71(10)
B1 Ru2 Ru3 52.16(11)
C1 Ru2 Ru3 50.09(10)
C24 Ru2 Ru3 147.82(11)
C25 Ru2 Ru3 175.01(10)
C21 Ru2 Ru3 142.85(10)
C23 Ru2 Ru3 124.32(10)
C22 Ru2 Ru3 122.41(10)
C3 Ru2 Ru1 49.77(10)
B1 Ru2 Ru1 49.66(10)
C1 Ru2 Ru1 102.58(10)
C24 Ru2 Ru1 144.66(10)
C25 Ru2 Ru1 115.57(10)
C21 Ru2 Ru1 112.34(9)
C23 Ru2 Ru1 171.33(11)
C22 Ru2 Ru1 136.15(11)
Ru3 Ru2 Ru1 59.467(10)
C1 Ru3 C4 77.81(13)
C1 Ru3 B1 93.95(14)
C4 Ru3 B1 94.26(13)
C1 Ru3 C31 132.55(15)
C4 Ru3 C31 149.02(14)
B1 Ru3 C31 89.98(14)
C1 Ru3 C32 141.78(14)
C4 Ru3 C32 117.07(13)
B1 Ru3 C32 117.95(14)
C31 Ru3 C32 37.14(14)
C1 Ru3 C34 82.83(14)
C4 Ru3 C34 131.02(15)
B1 Ru3 C34 131.89(16)
C31 Ru3 C34 60.63(15)
C32 Ru3 C34 60.56(14)
C1 Ru3 C35 96.63(15)
C4 Ru3 C35 167.32(15)
B1 Ru3 C35 97.52(15)
C31 Ru3 C35 36.13(15)
C32 Ru3 C35 60.86(14)
C34 Ru3 C35 36.34(16)
C1 Ru3 C33 106.85(15)
C4 Ru3 C33 109.36(13)
B1 Ru3 C33 151.10(14)
C31 Ru3 C33 61.19(14)
C32 Ru3 C33 36.16(14)
C34 Ru3 C33 36.61(14)
C35 Ru3 C33 60.99(14)
C1 Ru3 Ru2 49.05(10)
C4 Ru3 Ru2 70.42(9)
B1 Ru3 Ru2 48.13(10)
C31 Ru3 Ru2 131.05(10)
C32 Ru3 Ru2 165.92(10)
C34 Ru3 Ru2 124.88(11)
C35 Ru3 Ru2 114.61(11)
C33 Ru3 Ru2 155.87(10)
C1 Ru3 Ru1 103.61(10)
C4 Ru3 Ru1 50.33(9)
B1 Ru3 Ru1 50.16(10)
C31 Ru3 Ru1 114.63(11)
C32 Ru3 Ru1 112.81(9)
C34 Ru3 Ru1 173.36(11)
C35 Ru3 Ru1 142.30(12)
C33 Ru3 Ru1 137.78(10)
Ru2 Ru3 Ru1 61.612(9)
Ru2 B1 Ru1 83.30(14)
Ru2 B1 Ru3 79.71(14)
Ru1 B1 Ru3 78.41(13)
C2 C1 Ru2 124.2(3)
C2 C1 Ru3 123.7(3)
Ru2 C1 Ru3 80.86(13)
C4 C3 Ru2 110.4(2)
C4 C3 Ru1 70.60(19)
Ru2 C3 Ru1 84.36(13)
C3 C4 C5 124.4(3)
C3 C4 Ru3 106.3(2)
C5 C4 Ru3 127.9(2)
C3 C4 Ru1 70.9(2)
C5 C4 Ru1 124.9(2)
Ru3 C4 Ru1 79.78(11)
C6 C5 C10 116.9(3)
C6 C5 C4 122.2(3)
C10 C5 C4 120.9(3)
C7 C6 C5 122.1(4)
C6 C7 C8 119.9(4)
C9 C8 C7 119.4(4)
C8 C9 C10 120.7(4)
C9 C10 C5 121.0(4)
C15 C11 C12 107.4(4)
C15 C11 C16 126.0(4)
C12 C11 C16 125.6(4)
C15 C11 Ru1 71.9(2)
C12 C11 Ru1 71.49(19)
C16 C11 Ru1 130.8(3)
C13 C12 C11 108.4(4)
C13 C12 C17 125.8(4)
C11 C12 C17 125.3(4)
C13 C12 Ru1 72.6(2)
C11 C12 Ru1 71.3(2)
C17 C12 Ru1 128.3(3)
C14 C13 C12 108.4(4)
C14 C13 C18 127.5(5)
C12 C13 C18 123.5(5)
C14 C13 Ru1 71.5(2)
C12 C13 Ru1 70.8(2)
C18 C13 Ru1 130.4(3)
C13 C14 C15 108.0(4)
C13 C14 C19 126.4(5)
C15 C14 C19 125.0(5)
C13 C14 Ru1 72.2(2)
C15 C14 Ru1 71.2(2)
C19 C14 Ru1 129.1(3)
C11 C15 C14 107.8(4)
C11 C15 C20 125.9(5)
C14 C15 C20 126.3(5)
C11 C15 Ru1 71.1(2)
C14 C15 Ru1 71.6(2)
C20 C15 Ru1 125.2(3)
C22 C21 C25 108.5(3)
C22 C21 C26 124.8(4)
C25 C21 C26 126.0(4)
C22 C21 Ru2 74.0(2)
C25 C21 Ru2 70.6(2)
C26 C21 Ru2 128.8(3)
C23 C22 C21 107.6(3)
C23 C22 C27 127.2(4)
C21 C22 C27 124.7(4)
C23 C22 Ru2 70.9(2)
C21 C22 Ru2 70.36(19)
C27 C22 Ru2 129.8(3)
C22 C23 C24 108.7(4)
C22 C23 C28 124.6(4)
C24 C23 C28 126.4(4)
C22 C23 Ru2 73.7(2)
C24 C23 Ru2 69.68(19)
C28 C23 Ru2 128.0(3)
C25 C24 C23 107.9(3)
C25 C24 C29 125.3(4)
C23 C24 C29 126.4(4)
C25 C24 Ru2 72.3(2)
C23 C24 Ru2 73.8(2)
C29 C24 Ru2 125.6(3)
C24 C25 C21 107.2(3)
C24 C25 C30 124.6(4)
C21 C25 C30 127.7(4)
C24 C25 Ru2 71.0(2)
C21 C25 Ru2 72.7(2)
C30 C25 Ru2 127.5(3)
C35 C31 C32 107.8(3)
C35 C31 C36 126.1(4)
C32 C31 C36 125.5(4)
C35 C31 Ru3 72.5(2)
C32 C31 Ru3 71.83(19)
C36 C31 Ru3 128.6(3)
C33 C32 C31 108.1(3)
C33 C32 C37 126.5(4)
C31 C32 C37 124.7(4)
C33 C32 Ru3 72.2(2)
C31 C32 Ru3 71.0(2)
C37 C32 Ru3 130.3(3)
C32 C33 C34 107.4(3)
C32 C33 C38 127.3(4)
C34 C33 C38 124.9(4)
C32 C33 Ru3 71.6(2)
C34 C33 Ru3 71.4(2)
C38 C33 Ru3 127.4(3)
C35 C34 C33 108.5(4)
C35 C34 C39 125.3(5)
C33 C34 C39 125.3(5)
C35 C34 Ru3 71.9(2)
C33 C34 Ru3 72.0(2)
C39 C34 Ru3 130.4(3)
C31 C35 C34 108.2(3)
C31 C35 C40 126.9(5)
C34 C35 C40 124.8(5)
C31 C35 Ru3 71.4(2)
C34 C35 Ru3 71.7(2)
C40 C35 Ru3 126.0(3)

loop_
_geom_bond_atom_site_label_1
_geom_bond_atom_site_label_2
_geom_bond_distance
Ru1 C4 2.127(3)
Ru1 C3 2.131(4)
Ru1 B1 2.132(4)
Ru1 C11 2.231(3)
Ru1 C12 2.233(3)
Ru1 C15 2.242(4)
Ru1 C14 2.248(4)
Ru1 C13 2.257(4)
Ru1 Ru3 2.7198(4)
Ru1 Ru2 2.7780(4)
Ru2 C3 2.003(3)
Ru2 B1 2.047(4)
Ru2 C1 2.069(4)
Ru2 C24 2.239(3)
Ru2 C25 2.255(4)
Ru2 C21 2.283(4)
Ru2 C23 2.293(3)
Ru2 C22 2.330(3)
Ru2 Ru3 2.7044(4)
Ru3 C1 2.101(3)
Ru3 C4 2.114(3)
Ru3 B1 2.171(4)
Ru3 C31 2.250(3)
Ru3 C32 2.260(3)
Ru3 C34 2.260(4)
Ru3 C35 2.263(3)
Ru3 C33 2.268(3)
C1 C2 1.509(5)
C3 C4 1.404(5)
C4 C5 1.480(5)
C5 C6 1.397(5)
C5 C10 1.407(5)
C6 C7 1.384(5)
C7 C8 1.386(6)
C8 C9 1.381(6)
C9 C10 1.389(5)
C11 C15 1.420(6)
C11 C12 1.423(5)
C11 C16 1.505(5)
C12 C13 1.413(6)
C12 C17 1.502(6)
C13 C14 1.403(6)
C13 C18 1.512(6)
C14 C15 1.434(7)
C14 C19 1.502(6)
C15 C20 1.494(6)
C21 C22 1.412(6)
C21 C25 1.428(5)
C21 C26 1.508(6)
C22 C23 1.406(6)
C22 C27 1.512(5)
C23 C24 1.420(6)
C23 C28 1.500(6)
C24 C25 1.415(6)
C24 C29 1.511(6)
C25 C30 1.494(6)
C31 C35 1.399(6)
C31 C32 1.436(5)
C31 C36 1.505(6)
C32 C33 1.405(5)
C32 C37 1.506(5)
C33 C34 1.422(6)
C33 C38 1.495(6)
C34 C35 1.411(6)
C34 C39 1.502(6)
C35 C40 1.520(6)

loop_
_geom_torsion_atom_site_label_1
_geom_torsion_atom_site_label_2
_geom_torsion_atom_site_label_3
_geom_torsion_atom_site_label_4
_geom_torsion
C4 Ru1 Ru2 C3 -37.61(16)
B1 Ru1 Ru2 C3 -157.0(2)
C11 Ru1 Ru2 C3 61.1(14)
C12 Ru1 Ru2 C3 162.0(2)
C15 Ru1 Ru2 C3 52.0(2)
C14 Ru1 Ru2 C3 87.9(2)
C13 Ru1 Ru2 C3 128.20(19)
Ru3 Ru1 Ru2 C3 -92.69(13)
C4 Ru1 Ru2 B1 119.39(17)
C3 Ru1 Ru2 B1 157.0(2)
C11 Ru1 Ru2 B1 -141.9(14)
C12 Ru1 Ru2 B1 -41.0(2)
C15 Ru1 Ru2 B1 -151.0(2)
C14 Ru1 Ru2 B1 -115.1(2)
C13 Ru1 Ru2 B1 -74.8(2)
Ru3 Ru1 Ru2 B1 64.31(15)
C4 Ru1 Ru2 C1 28.56(14)
C3 Ru1 Ru2 C1 66.17(17)
B1 Ru1 Ru2 C1 -90.83(18)
C11 Ru1 Ru2 C1 127.2(14)
C12 Ru1 Ru2 C1 -131.8(2)
C15 Ru1 Ru2 C1 118.1(2)
C14 Ru1 Ru2 C1 154.04(18)
C13 Ru1 Ru2 C1 -165.63(17)
Ru3 Ru1 Ru2 C1 -26.52(10)
C4 Ru1 Ru2 C24 -95.0(2)
C3 Ru1 Ru2 C24 -57.4(2)
B1 Ru1 Ru2 C24 145.6(2)
C11 Ru1 Ru2 C24 3.6(14)
C12 Ru1 Ru2 C24 104.6(2)
C15 Ru1 Ru2 C24 -5.5(3)
C14 Ru1 Ru2 C24 30.4(2)
C13 Ru1 Ru2 C24 70.8(2)
Ru3 Ru1 Ru2 C24 -150.11(18)
C4 Ru1 Ru2 C25 -125.50(14)
C3 Ru1 Ru2 C25 -87.89(17)
B1 Ru1 Ru2 C25 115.11(18)
C11 Ru1 Ru2 C25 -26.8(14)
C12 Ru1 Ru2 C25 74.1(2)
C15 Ru1 Ru2 C25 -35.9(2)
C14 Ru1 Ru2 C25 -0.02(18)
C13 Ru1 Ru2 C25 40.31(17)
Ru3 Ru1 Ru2 C25 179.42(11)
C4 Ru1 Ru2 C21 -165.63(15)
C3 Ru1 Ru2 C21 -128.02(18)
B1 Ru1 Ru2 C21 74.98(18)
C11 Ru1 Ru2 C21 -67.0(14)
C12 Ru1 Ru2 C21 34.0(2)
C15 Ru1 Ru2 C21 -76.1(2)
C14 Ru1 Ru2 C21 -40.15(19)
C13 Ru1 Ru2 C21 0.18(18)
Ru3 Ru1 Ru2 C21 139.29(11)
C4 Ru1 Ru2 C23 173.4(7)
C3 Ru1 Ru2 C23 -149.0(7)
B1 Ru1 Ru2 C23 54.0(7)
C11 Ru1 Ru2 C23 -87.9(16)
C12 Ru1 Ru2 C23 13.0(7)
C15 Ru1 Ru2 C23 -97.0(7)
C14 Ru1 Ru2 C23 -61.1(7)
C13 Ru1 Ru2 C23 -20.8(7)
Ru3 Ru1 Ru2 C23 118.3(7)
C4 Ru1 Ru2 C22 161.58(18)
C3 Ru1 Ru2 C22 -160.8(2)
B1 Ru1 Ru2 C22 42.2(2)
C11 Ru1 Ru2 C22 -99.7(14)
C12 Ru1 Ru2 C22 1.2(2)
C15 Ru1 Ru2 C22 -108.8(2)
C14 Ru1 Ru2 C22 -72.9(2)
C13 Ru1 Ru2 C22 -32.6(2)
Ru3 Ru1 Ru2 C22 106.51(16)
C4 Ru1 Ru2 Ru3 55.08(9)
C3 Ru1 Ru2 Ru3 92.69(13)
B1 Ru1 Ru2 Ru3 -64.31(15)
C11 Ru1 Ru2 Ru3 153.8(14)
C12 Ru1 Ru2 Ru3 -105.30(17)
C15 Ru1 Ru2 Ru3 144.66(19)
C14 Ru1 Ru2 Ru3 -179.44(15)
C13 Ru1 Ru2 Ru3 -139.12(13)
C3 Ru2 Ru3 C1 -92.37(17)
B1 Ru2 Ru3 C1 154.19(19)
C24 Ru2 Ru3 C1 1.9(2)
C25 Ru2 Ru3 C1 -151.4(11)
C21 Ru2 Ru3 C1 127.4(2)
C23 Ru2 Ru3 C1 43.86(19)
C22 Ru2 Ru3 C1 86.51(19)
Ru1 Ru2 Ru3 C1 -145.38(14)
C3 Ru2 Ru3 C4 -1.69(14)
B1 Ru2 Ru3 C4 -115.12(16)
C1 Ru2 Ru3 C4 90.69(16)
C24 Ru2 Ru3 C4 92.5(2)
C25 Ru2 Ru3 C4 -60.7(11)
C21 Ru2 Ru3 C4 -141.96(19)
C23 Ru2 Ru3 C4 134.55(17)
C22 Ru2 Ru3 C4 177.19(16)
Ru1 Ru2 Ru3 C4 -54.70(10)
C3 Ru2 Ru3 B1 113.44(17)
C1 Ru2 Ru3 B1 -154.19(19)
C24 Ru2 Ru3 B1 -152.3(2)
C25 Ru2 Ru3 B1 54.4(11)
C21 Ru2 Ru3 B1 -26.8(2)
C23 Ru2 Ru3 B1 -110.33(19)
C22 Ru2 Ru3 B1 -67.68(18)
Ru1 Ru2 Ru3 B1 60.43(13)
C3 Ru2 Ru3 C31 152.07(18)
B1 Ru2 Ru3 C31 38.63(19)
C1 Ru2 Ru3 C31 -115.6(2)
C24 Ru2 Ru3 C31 -113.7(2)
C25 Ru2 Ru3 C31 93.0(11)
C21 Ru2 Ru3 C31 11.8(2)
C23 Ru2 Ru3 C31 -71.7(2)
C22 Ru2 Ru3 C31 -29.06(19)
Ru1 Ru2 Ru3 C31 99.06(14)
C3 Ru2 Ru3 C32 122.9(4)
B1 Ru2 Ru3 C32 9.5(4)
C1 Ru2 Ru3 C32 -144.7(4)
C24 Ru2 Ru3 C32 -142.9(4)
C25 Ru2 Ru3 C32 63.9(12)
C21 Ru2 Ru3 C32 -17.4(4)
C23 Ru2 Ru3 C32 -100.9(4)
C22 Ru2 Ru3 C32 -58.2(4)
Ru1 Ru2 Ru3 C32 69.9(4)
C3 Ru2 Ru3 C34 -128.64(18)
B1 Ru2 Ru3 C34 117.92(19)
C1 Ru2 Ru3 C34 -36.3(2)
C24 Ru2 Ru3 C34 -34.4(2)
C25 Ru2 Ru3 C34 172.3(11)
C21 Ru2 Ru3 C34 91.1(2)
C23 Ru2 Ru3 C34 7.6(2)
C22 Ru2 Ru3 C34 50.2(2)
Ru1 Ru2 Ru3 C34 178.35(15)
C3 Ru2 Ru3 C35 -169.11(17)
B1 Ru2 Ru3 C35 77.45(19)
C1 Ru2 Ru3 C35 -76.74(19)
C24 Ru2 Ru3 C35 -74.9(2)
C25 Ru2 Ru3 C35 131.9(11)
C21 Ru2 Ru3 C35 50.6(2)
C23 Ru2 Ru3 C35 -32.88(19)
C22 Ru2 Ru3 C35 9.76(19)
Ru1 Ru2 Ru3 C35 137.88(14)
C3 Ru2 Ru3 C33 -95.5(2)
B1 Ru2 Ru3 C33 151.0(3)
C1 Ru2 Ru3 C33 -3.1(3)
C24 Ru2 Ru3 C33 -1.3(3)
C25 Ru2 Ru3 C33 -154.5(11)
C21 Ru2 Ru3 C33 124.2(3)
C23 Ru2 Ru3 C33 40.7(3)
C22 Ru2 Ru3 C33 83.4(3)
Ru1 Ru2 Ru3 C33 -148.5(2)
C3 Ru2 Ru3 Ru1 53.01(11)
B1 Ru2 Ru3 Ru1 -60.43(13)
C1 Ru2 Ru3 Ru1 145.38(13)
C24 Ru2 Ru3 Ru1 147.24(18)
C25 Ru2 Ru3 Ru1 -6.0(11)
C21 Ru2 Ru3 Ru1 -87.26(16)
C23 Ru2 Ru3 Ru1 -170.76(14)
C22 Ru2 Ru3 Ru1 -128.11(13)
C4 Ru1 Ru3 C1 -61.13(16)
C3 Ru1 Ru3 C1 -23.23(15)
B1 Ru1 Ru3 C1 83.71(17)
C11 Ru1 Ru3 C1 -151.61(17)
C12 Ru1 Ru3 C1 163.16(16)
C15 Ru1 Ru3 C1 -108.0(2)
C14 Ru1 Ru3 C1 30.6(12)
C13 Ru1 Ru3 C1 119.9(2)
Ru2 Ru1 Ru3 C1 26.20(11)
C3 Ru1 Ru3 C4 37.89(15)
B1 Ru1 Ru3 C4 144.84(17)
C11 Ru1 Ru3 C4 -90.48(17)
C12 Ru1 Ru3 C4 -135.72(16)
C15 Ru1 Ru3 C4 -46.9(2)
C14 Ru1 Ru3 C4 91.7(12)
C13 Ru1 Ru3 C4 -179.0(2)
Ru2 Ru1 Ru3 C4 87.33(11)
C4 Ru1 Ru3 B1 -144.84(17)
C3 Ru1 Ru3 B1 -106.94(16)
C11 Ru1 Ru3 B1 124.68(18)
C12 Ru1 Ru3 B1 79.45(17)
C15 Ru1 Ru3 B1 168.3(2)
C14 Ru1 Ru3 B1 -53.1(12)
C13 Ru1 Ru3 B1 36.2(2)
Ru2 Ru1 Ru3 B1 -57.51(13)
C4 Ru1 Ru3 C31 147.68(16)
C3 Ru1 Ru3 C31 -174.43(15)
B1 Ru1 Ru3 C31 -67.48(17)
C11 Ru1 Ru3 C31 57.20(17)
C12 Ru1 Ru3 C31 11.96(16)
C15 Ru1 Ru3 C31 100.8(2)
C14 Ru1 Ru3 C31 -120.6(12)
C13 Ru1 Ru3 C31 -31.3(2)
Ru2 Ru1 Ru3 C31 -124.99(11)
C4 Ru1 Ru3 C32 107.02(16)
C3 Ru1 Ru3 C32 144.91(15)
B1 Ru1 Ru3 C32 -108.14(17)
C11 Ru1 Ru3 C32 16.54(17)
C12 Ru1 Ru3 C32 -28.70(16)
C15 Ru1 Ru3 C32 60.1(2)
C14 Ru1 Ru3 C32 -161.3(12)
C13 Ru1 Ru3 C32 -71.9(2)
Ru2 Ru1 Ru3 C32 -165.65(11)
C4 Ru1 Ru3 C34 104.4(11)
C3 Ru1 Ru3 C34 142.3(11)
B1 Ru1 Ru3 C34 -110.7(11)
C11 Ru1 Ru3 C34 14.0(11)
C12 Ru1 Ru3 C34 -31.3(11)
C15 Ru1 Ru3 C34 57.6(11)
C14 Ru1 Ru3 C34 -163.9(15)
C13 Ru1 Ru3 C34 -74.5(11)
Ru2 Ru1 Ru3 C34 -168.2(11)
C4 Ru1 Ru3 C35 178.4(2)
C3 Ru1 Ru3 C35 -143.7(2)
B1 Ru1 Ru3 C35 -36.8(2)
C11 Ru1 Ru3 C35 87.9(2)
C12 Ru1 Ru3 C35 42.7(2)
C15 Ru1 Ru3 C35 131.5(3)
C14 Ru1 Ru3 C35 -89.9(12)
C13 Ru1 Ru3 C35 -0.6(2)
Ru2 Ru1 Ru3 C35 -94.30(17)
C4 Ru1 Ru3 C33 74.16(18)
C3 Ru1 Ru3 C33 112.05(17)
B1 Ru1 Ru3 C33 -141.01(19)
C11 Ru1 Ru3 C33 -16.33(19)
C12 Ru1 Ru3 C33 -61.56(19)
C15 Ru1 Ru3 C33 27.3(2)
C14 Ru1 Ru3 C33 165.9(12)
C13 Ru1 Ru3 C33 -104.8(2)
Ru2 Ru1 Ru3 C33 161.48(14)
C4 Ru1 Ru3 Ru2 -87.33(11)
C3 Ru1 Ru3 Ru2 -49.43(10)
B1 Ru1 Ru3 Ru2 57.51(13)
C11 Ru1 Ru3 Ru2 -177.81(12)
C12 Ru1 Ru3 Ru2 136.96(12)
C15 Ru1 Ru3 Ru2 -134.2(2)
C14 Ru1 Ru3 Ru2 4.4(12)
C13 Ru1 Ru3 Ru2 93.71(17)
C3 Ru2 B1 Ru1 17.48(15)
C1 Ru2 B1 Ru1 99.13(14)
C24 Ru2 B1 Ru1 -133.7(3)
C25 Ru2 B1 Ru1 -95.67(16)
C21 Ru2 B1 Ru1 -116.47(14)
C23 Ru2 B1 Ru1 -171.45(13)
C22 Ru2 B1 Ru1 -152.18(15)
Ru3 Ru2 B1 Ru1 79.38(11)
C3 Ru2 B1 Ru3 -61.90(14)
C1 Ru2 B1 Ru3 19.75(14)
C24 Ru2 B1 Ru3 146.9(3)
C25 Ru2 B1 Ru3 -175.05(11)
C21 Ru2 B1 Ru3 164.15(12)
C23 Ru2 B1 Ru3 109.17(16)
C22 Ru2 B1 Ru3 128.44(14)
Ru1 Ru2 B1 Ru3 -79.38(11)
C4 Ru1 B1 Ru2 -54.58(14)
C3 Ru1 B1 Ru2 -16.29(14)
C11 Ru1 B1 Ru2 176.37(14)
C12 Ru1 B1 Ru2 156.57(13)
C15 Ru1 B1 Ru2 116.8(4)
C14 Ru1 B1 Ru2 92.70(18)
C13 Ru1 B1 Ru2 119.61(15)
Ru3 Ru1 B1 Ru2 -80.82(12)
C4 Ru1 B1 Ru3 26.24(13)
C3 Ru1 B1 Ru3 64.53(13)
C11 Ru1 B1 Ru3 -102.81(19)
C12 Ru1 B1 Ru3 -122.61(13)
C15 Ru1 B1 Ru3 -162.4(4)
C14 Ru1 B1 Ru3 173.52(13)
C13 Ru1 B1 Ru3 -159.57(13)
Ru2 Ru1 B1 Ru3 80.82(12)
C1 Ru3 B1 Ru2 -19.25(14)
C4 Ru3 B1 Ru2 58.80(13)
C31 Ru3 B1 Ru2 -151.92(14)
C32 Ru3 B1 Ru2 -177.40(10)
C34 Ru3 B1 Ru2 -103.16(18)
C35 Ru3 B1 Ru2 -116.48(14)
C33 Ru3 B1 Ru2 -155.8(2)
Ru1 Ru3 B1 Ru2 85.20(11)
C1 Ru3 B1 Ru1 -104.44(13)
C4 Ru3 B1 Ru1 -26.39(13)
C31 Ru3 B1 Ru1 122.89(14)
C32 Ru3 B1 Ru1 97.40(13)
C34 Ru3 B1 Ru1 171.65(14)
C35 Ru3 B1 Ru1 158.32(13)
C33 Ru3 B1 Ru1 119.0(3)
Ru2 Ru3 B1 Ru1 -85.20(12)
C3 Ru2 C1 C2 -49.6(3)
B1 Ru2 C1 C2 -145.1(3)
C24 Ru2 C1 C2 56.3(3)
C25 Ru2 C1 C2 51.9(4)
C21 Ru2 C1 C2 107.2(3)
C23 Ru2 C1 C2 90.4(3)
C22 Ru2 C1 C2 117.5(3)
Ru3 Ru2 C1 C2 -124.7(4)
Ru1 Ru2 C1 C2 -94.6(3)
C3 Ru2 C1 Ru3 75.13(13)
B1 Ru2 C1 Ru3 -20.36(15)
C24 Ru2 C1 Ru3 -179.00(12)
C25 Ru2 C1 Ru3 176.67(13)
C21 Ru2 C1 Ru3 -128.08(19)
C23 Ru2 C1 Ru3 -144.91(14)
C22 Ru2 C1 Ru3 -117.79(13)
Ru1 Ru2 C1 Ru3 30.09(11)
C4 Ru3 C1 C2 50.7(3)
B1 Ru3 C1 C2 144.2(3)
C31 Ru3 C1 C2 -122.2(3)
C32 Ru3 C1 C2 -67.9(4)
C34 Ru3 C1 C2 -84.1(3)
C35 Ru3 C1 C2 -117.8(3)
C33 Ru3 C1 C2 -56.1(3)
Ru2 Ru3 C1 C2 125.2(3)
Ru1 Ru3 C1 C2 94.3(3)
C4 Ru3 C1 Ru2 -74.54(13)
B1 Ru3 C1 Ru2 18.97(14)
C31 Ru3 C1 Ru2 112.57(17)
C32 Ru3 C1 Ru2 166.88(17)
C34 Ru3 C1 Ru2 150.72(16)
C35 Ru3 C1 Ru2 117.02(15)
C33 Ru3 C1 Ru2 178.66(11)
Ru1 Ru3 C1 Ru2 -30.95(11)
B1 Ru2 C3 C4 49.4(3)
C1 Ru2 C3 C4 -48.4(3)
C24 Ru2 C3 C4 -143.7(2)
C25 Ru2 C3 C4 178.1(2)
C21 Ru2 C3 C4 150.8(2)
C23 Ru2 C3 C4 -119.7(3)
C22 Ru2 C3 C4 -173.8(5)
Ru3 Ru2 C3 C4 2.6(2)
Ru1 Ru2 C3 C4 66.9(2)
B1 Ru2 C3 Ru1 -17.45(15)
C1 Ru2 C3 Ru1 -115.24(13)
C24 Ru2 C3 Ru1 149.39(13)
C25 Ru2 C3 Ru1 111.27(13)
C21 Ru2 C3 Ru1 83.91(19)
C23 Ru2 C3 Ru1 173.40(16)
C22 Ru2 C3 Ru1 119.3(6)
Ru3 Ru2 C3 Ru1 -64.31(8)
B1 Ru1 C3 C4 -97.4(2)
C11 Ru1 C3 C4 70.8(2)
C12 Ru1 C3 C4 110.2(5)
C15 Ru1 C3 C4 98.1(2)
C14 Ru1 C3 C4 136.6(2)
C13 Ru1 C3 C4 160.9(2)
Ru3 Ru1 C3 C4 -48.99(16)
Ru2 Ru1 C3 C4 -114.0(2)
C4 Ru1 C3 Ru2 114.0(2)
B1 Ru1 C3 Ru2 16.62(14)
C11 Ru1 C3 Ru2 -175.19(13)
C12 Ru1 C3 Ru2 -135.8(5)
C15 Ru1 C3 Ru2 -147.85(15)
C14 Ru1 C3 Ru2 -109.39(16)
C13 Ru1 C3 Ru2 -85.06(19)
Ru3 Ru1 C3 Ru2 65.03(8)
Ru2 C3 C4 C5 164.3(3)
Ru1 C3 C4 C5 -119.7(3)
Ru2 C3 C4 Ru3 -3.3(3)
Ru1 C3 C4 Ru3 72.72(15)
Ru2 C3 C4 Ru1 -75.97(17)
C1 Ru3 C4 C3 53.0(2)
B1 Ru3 C4 C3 -40.1(2)
C31 Ru3 C4 C3 -137.2(3)
C32 Ru3 C4 C3 -164.6(2)
C34 Ru3 C4 C3 122.1(3)
C35 Ru3 C4 C3 118.1(6)
C33 Ru3 C4 C3 156.8(2)
Ru2 Ru3 C4 C3 2.4(2)
Ru1 Ru3 C4 C3 -66.5(2)
C1 Ru3 C4 C5 -114.0(3)
B1 Ru3 C4 C5 152.9(3)
C31 Ru3 C4 C5 55.8(4)
C32 Ru3 C4 C5 28.4(3)
C34 Ru3 C4 C5 -44.9(4)
C35 Ru3 C4 C5 -48.9(8)
C33 Ru3 C4 C5 -10.2(3)
Ru2 Ru3 C4 C5 -164.6(3)
Ru1 Ru3 C4 C5 126.6(3)
C1 Ru3 C4 Ru1 119.46(14)
B1 Ru3 C4 Ru1 26.32(13)
C31 Ru3 C4 Ru1 -70.8(3)
C32 Ru3 C4 Ru1 -98.14(14)
C34 Ru3 C4 Ru1 -171.47(14)
C35 Ru3 C4 Ru1 -175.5(6)
C33 Ru3 C4 Ru1 -136.75(12)
Ru2 Ru3 C4 Ru1 68.86(7)
B1 Ru1 C4 C3 84.5(2)
C11 Ru1 C4 C3 -130.9(2)
C12 Ru1 C4 C3 -155.1(2)
C15 Ru1 C4 C3 -92.3(2)
C14 Ru1 C4 C3 -59.9(2)
C13 Ru1 C4 C3 -71.1(6)
Ru3 Ru1 C4 C3 111.4(2)
Ru2 Ru1 C4 C3 44.72(16)
C3 Ru1 C4 C5 119.2(3)
B1 Ru1 C4 C5 -156.3(3)
C11 Ru1 C4 C5 -11.7(3)
C12 Ru1 C4 C5 -35.9(4)
C15 Ru1 C4 C5 26.9(3)
C14 Ru1 C4 C5 59.3(3)
C13 Ru1 C4 C5 48.1(7)
Ru3 Ru1 C4 C5 -129.4(3)
Ru2 Ru1 C4 C5 163.9(3)
C3 Ru1 C4 Ru3 -111.4(2)
B1 Ru1 C4 Ru3 -26.87(13)
C11 Ru1 C4 Ru3 117.68(13)
C12 Ru1 C4 Ru3 93.5(2)
C15 Ru1 C4 Ru3 156.32(13)
C14 Ru1 C4 Ru3 -171.27(15)
C13 Ru1 C4 Ru3 177.5(5)
Ru2 Ru1 C4 Ru3 -66.67(7)
C3 C4 C5 C6 151.8(3)
Ru3 C4 C5 C6 -43.5(5)
Ru1 C4 C5 C6 62.1(4)
C3 C4 C5 C10 -29.3(5)
Ru3 C4 C5 C10 135.5(3)
Ru1 C4 C5 C10 -119.0(3)
C10 C5 C6 C7 0.9(6)
C4 C5 C6 C7 179.8(4)
C5 C6 C7 C8 -1.7(6)
C6 C7 C8 C9 2.2(7)
C7 C8 C9 C10 -2.0(7)
C8 C9 C10 C5 1.2(7)
C6 C5 C10 C9 -0.6(6)
C4 C5 C10 C9 -179.6(4)
C4 Ru1 C11 C15 87.2(3)
C3 Ru1 C11 C15 47.8(3)
B1 Ru1 C11 C15 -149.3(3)
C12 Ru1 C11 C15 -116.2(3)
C14 Ru1 C11 C15 -37.7(3)
C13 Ru1 C11 C15 -79.0(3)
Ru3 Ru1 C11 C15 142.6(2)
Ru2 Ru1 C11 C15 -9.9(16)
C4 Ru1 C11 C12 -156.7(2)
C3 Ru1 C11 C12 164.0(2)
B1 Ru1 C11 C12 -33.1(3)
C15 Ru1 C11 C12 116.2(3)
C14 Ru1 C11 C12 78.5(3)
C13 Ru1 C11 C12 37.2(2)
Ru3 Ru1 C11 C12 -101.2(2)
Ru2 Ru1 C11 C12 106.3(14)
C4 Ru1 C11 C16 -35.2(4)
C3 Ru1 C11 C16 -74.5(5)
B1 Ru1 C11 C16 88.3(5)
C12 Ru1 C11 C16 121.5(5)
C15 Ru1 C11 C16 -122.4(5)
C14 Ru1 C11 C16 -160.0(5)
C13 Ru1 C11 C16 158.6(5)
Ru3 Ru1 C11 C16 20.3(5)
Ru2 Ru1 C11 C16 -132.3(13)
C15 C11 C12 C13 -0.2(4)
C16 C11 C12 C13 169.1(3)
Ru1 C11 C12 C13 -63.5(2)
C15 C11 C12 C17 -172.4(3)
C16 C11 C12 C17 -3.2(6)
Ru1 C11 C12 C17 124.2(4)
C15 C11 C12 Ru1 63.4(2)
C16 C11 C12 Ru1 -127.4(4)
C4 Ru1 C12 C13 156.1(2)
C3 Ru1 C12 C13 65.9(6)
B1 Ru1 C12 C13 -85.8(3)
C11 Ru1 C12 C13 117.1(3)
C15 Ru1 C12 C13 79.2(3)
C14 Ru1 C12 C13 36.6(2)
Ru3 Ru1 C12 C13 -137.8(2)
Ru2 Ru1 C12 C13 -56.3(3)
C4 Ru1 C12 C11 39.0(3)
C3 Ru1 C12 C11 -51.2(6)
B1 Ru1 C12 C11 157.1(2)
C15 Ru1 C12 C11 -37.9(2)
C14 Ru1 C12 C11 -80.5(3)
C13 Ru1 C12 C11 -117.1(3)
Ru3 Ru1 C12 C11 105.1(2)
Ru2 Ru1 C12 C11 -173.37(16)
C4 Ru1 C12 C17 -81.7(4)
C3 Ru1 C12 C17 -171.9(5)
B1 Ru1 C12 C17 36.4(4)
C11 Ru1 C12 C17 -120.7(5)
C15 Ru1 C12 C17 -158.6(5)
C14 Ru1 C12 C17 158.8(5)
C13 Ru1 C12 C17 122.2(5)
Ru3 Ru1 C12 C17 -15.6(4)
Ru2 Ru1 C12 C17 65.9(5)
C11 C12 C13 C14 0.8(4)
C17 C12 C13 C14 173.0(4)
Ru1 C12 C13 C14 -61.9(3)
C11 C12 C13 C18 -170.9(4)
C17 C12 C13 C18 1.2(6)
Ru1 C12 C13 C18 126.3(4)
C11 C12 C13 Ru1 62.7(2)
C17 C12 C13 Ru1 -125.1(4)
C4 Ru1 C13 C14 14.6(7)
C3 Ru1 C13 C14 -42.2(3)
B1 Ru1 C13 C14 -140.9(2)
C11 Ru1 C13 C14 80.3(3)
C12 Ru1 C13 C14 118.0(3)
C15 Ru1 C13 C14 38.0(2)
Ru3 Ru1 C13 C14 -168.7(2)
Ru2 Ru1 C13 C14 -95.4(2)
C4 Ru1 C13 C12 -103.4(6)
C3 Ru1 C13 C12 -160.2(2)
B1 Ru1 C13 C12 101.1(2)
C11 Ru1 C13 C12 -37.7(2)
C15 Ru1 C13 C12 -80.0(2)
C14 Ru1 C13 C12 -118.0(3)
Ru3 Ru1 C13 C12 73.3(3)
Ru2 Ru1 C13 C12 146.59(19)
C4 Ru1 C13 C18 138.6(6)
C3 Ru1 C13 C18 81.8(5)
B1 Ru1 C13 C18 -16.9(5)
C11 Ru1 C13 C18 -155.7(5)
C12 Ru1 C13 C18 -118.0(6)
C15 Ru1 C13 C18 161.9(5)
C14 Ru1 C13 C18 124.0(6)
Ru3 Ru1 C13 C18 -44.7(6)
Ru2 Ru1 C13 C18 28.5(5)
C12 C13 C14 C15 -1.1(4)
C18 C13 C14 C15 170.2(4)
Ru1 C13 C14 C15 -62.6(3)
C12 C13 C14 C19 -172.7(4)
C18 C13 C14 C19 -1.4(7)
Ru1 C13 C14 C19 125.9(4)
C12 C13 C14 Ru1 61.5(2)
C18 C13 C14 Ru1 -127.2(4)
C4 Ru1 C14 C13 -175.4(2)
C3 Ru1 C14 C13 150.7(2)
B1 Ru1 C14 C13 49.2(3)
C11 Ru1 C14 C13 -79.5(2)
C12 Ru1 C14 C13 -37.0(2)
C15 Ru1 C14 C13 -116.9(3)
Ru3 Ru1 C14 C13 98.5(11)
Ru2 Ru1 C14 C13 102.6(2)
C4 Ru1 C14 C15 -58.5(3)
C3 Ru1 C14 C15 -92.5(2)
B1 Ru1 C14 C15 166.1(2)
C11 Ru1 C14 C15 37.4(2)
C12 Ru1 C14 C15 79.9(3)
C13 Ru1 C14 C15 116.9(3)
Ru3 Ru1 C14 C15 -144.6(10)
Ru2 Ru1 C14 C15 -140.5(2)
C4 Ru1 C14 C19 61.7(6)
C3 Ru1 C14 C19 27.8(6)
B1 Ru1 C14 C19 -73.6(6)
C11 Ru1 C14 C19 157.7(6)
C12 Ru1 C14 C19 -159.8(6)
C15 Ru1 C14 C19 120.3(7)
C13 Ru1 C14 C19 -122.9(7)
Ru3 Ru1 C14 C19 -24.3(16)
Ru2 Ru1 C14 C19 -20.2(6)
C12 C11 C15 C14 -0.5(4)
C16 C11 C15 C14 -169.7(3)
Ru1 C11 C15 C14 62.6(3)
C12 C11 C15 C20 176.6(4)
C16 C11 C15 C20 7.4(6)
Ru1 C11 C15 C20 -120.3(4)
C12 C11 C15 Ru1 -63.1(2)
C16 C11 C15 Ru1 127.7(4)
C13 C14 C15 C11 1.0(4)
C19 C14 C15 C11 172.7(4)
Ru1 C14 C15 C11 -62.2(3)
C13 C14 C15 C20 -176.1(4)
C19 C14 C15 C20 -4.4(7)
Ru1 C14 C15 C20 120.7(4)
C13 C14 C15 Ru1 63.2(3)
C19 C14 C15 Ru1 -125.0(4)
C4 Ru1 C15 C11 -105.7(2)
C3 Ru1 C15 C11 -145.5(2)
B1 Ru1 C15 C11 83.2(5)
C12 Ru1 C15 C11 38.1(2)
C14 Ru1 C15 C11 117.0(4)
C13 Ru1 C15 C11 80.0(3)
Ru3 Ru1 C15 C11 -70.3(3)
Ru2 Ru1 C15 C11 178.93(17)
C4 Ru1 C15 C14 137.3(2)
C3 Ru1 C15 C14 97.5(3)
B1 Ru1 C15 C14 -33.8(5)
C11 Ru1 C15 C14 -117.0(4)
C12 Ru1 C15 C14 -79.0(3)
C13 Ru1 C15 C14 -37.0(2)
Ru3 Ru1 C15 C14 172.69(19)
Ru2 Ru1 C15 C14 61.9(3)
C4 Ru1 C15 C20 15.3(5)
C3 Ru1 C15 C20 -24.4(5)
B1 Ru1 C15 C20 -155.7(5)
C11 Ru1 C15 C20 121.1(6)
C12 Ru1 C15 C20 159.1(5)
C14 Ru1 C15 C20 -121.9(6)
C13 Ru1 C15 C20 -158.9(5)
Ru3 Ru1 C15 C20 50.8(6)
Ru2 Ru1 C15 C20 -60.0(6)
C3 Ru2 C21 C22 164.9(2)
B1 Ru2 C21 C22 -92.4(2)
C1 Ru2 C21 C22 17.0(4)
C24 Ru2 C21 C22 78.8(2)
C25 Ru2 C21 C22 116.8(3)
C23 Ru2 C21 C22 36.5(2)
Ru3 Ru2 C21 C22 -71.4(3)
Ru1 Ru2 C21 C22 -139.9(2)
C3 Ru2 C21 C25 48.1(3)
B1 Ru2 C21 C25 150.8(2)
C1 Ru2 C21 C25 -99.8(3)
C24 Ru2 C21 C25 -38.1(2)
C23 Ru2 C21 C25 -80.3(2)
C22 Ru2 C21 C25 -116.8(3)
Ru3 Ru2 C21 C25 171.72(16)
Ru1 Ru2 C21 C25 103.3(2)
C3 Ru2 C21 C26 -73.0(5)
B1 Ru2 C21 C26 29.7(4)
C1 Ru2 C21 C26 139.1(4)
C24 Ru2 C21 C26 -159.1(5)
C25 Ru2 C21 C26 -121.1(5)
C23 Ru2 C21 C26 158.6(5)
C22 Ru2 C21 C26 122.1(5)
Ru3 Ru2 C21 C26 50.7(5)
Ru1 Ru2 C21 C26 -17.8(4)
C25 C21 C22 C23 1.2(4)
C26 C21 C22 C23 172.1(4)
Ru2 C21 C22 C23 -61.4(3)
C25 C21 C22 C27 -172.0(4)
C26 C21 C22 C27 -1.0(6)
Ru2 C21 C22 C27 125.5(4)
C25 C21 C22 Ru2 62.6(2)
C26 C21 C22 Ru2 -126.5(4)
C3 Ru2 C22 C23 70.8(7)
B1 Ru2 C22 C23 -152.2(3)
C1 Ru2 C22 C23 -51.6(3)
C24 Ru2 C22 C23 37.3(2)
C25 Ru2 C22 C23 79.8(3)
C21 Ru2 C22 C23 117.7(3)
Ru3 Ru2 C22 C23 -105.0(2)
Ru1 Ru2 C22 C23 176.95(18)
C3 Ru2 C22 C21 -46.8(7)
B1 Ru2 C22 C21 90.2(2)
C1 Ru2 C22 C21 -169.2(2)
C24 Ru2 C22 C21 -80.3(2)
C25 Ru2 C22 C21 -37.8(2)
C23 Ru2 C22 C21 -117.7(3)
Ru3 Ru2 C22 C21 137.3(2)
Ru1 Ru2 C22 C21 59.3(3)
C3 Ru2 C22 C27 -166.1(5)
B1 Ru2 C22 C27 -29.2(5)
C1 Ru2 C22 C27 71.5(5)
C24 Ru2 C22 C27 160.3(5)
C25 Ru2 C22 C27 -157.2(5)
C21 Ru2 C22 C27 -119.3(6)
C23 Ru2 C22 C27 123.0(6)
Ru3 Ru2 C22 C27 18.0(5)
Ru1 Ru2 C22 C27 -60.0(5)
C21 C22 C23 C24 -0.2(4)
C27 C22 C23 C24 172.7(4)
Ru2 C22 C23 C24 -61.3(3)
C21 C22 C23 C28 -173.6(4)
C27 C22 C23 C28 -0.7(7)
Ru2 C22 C23 C28 125.3(4)
C21 C22 C23 Ru2 61.1(3)
C27 C22 C23 Ru2 -126.0(4)
C3 Ru2 C23 C22 -158.6(2)
B1 Ru2 C23 C22 34.6(3)
C1 Ru2 C23 C22 131.5(3)
C24 Ru2 C23 C22 -117.6(4)
C25 Ru2 C23 C22 -79.3(3)
C21 Ru2 C23 C22 -36.7(2)
Ru3 Ru2 C23 C22 99.2(2)
Ru1 Ru2 C23 C22 -14.2(8)
C3 Ru2 C23 C24 -40.9(3)
B1 Ru2 C23 C24 152.3(2)
C1 Ru2 C23 C24 -110.9(3)
C25 Ru2 C23 C24 38.3(2)
C21 Ru2 C23 C24 80.9(3)
C22 Ru2 C23 C24 117.6(4)
Ru3 Ru2 C23 C24 -143.2(2)
Ru1 Ru2 C23 C24 103.5(7)
C3 Ru2 C23 C28 79.9(5)
B1 Ru2 C23 C28 -86.9(5)
C1 Ru2 C23 C28 10.0(4)
C24 Ru2 C23 C28 120.9(5)
C25 Ru2 C23 C28 159.2(5)
C21 Ru2 C23 C28 -158.2(5)
C22 Ru2 C23 C28 -121.5(5)
Ru3 Ru2 C23 C28 -22.3(5)
Ru1 Ru2 C23 C28 -135.7(6)
C22 C23 C24 C25 -0.9(4)
C28 C23 C24 C25 172.4(4)
Ru2 C23 C24 C25 -64.7(3)
C22 C23 C24 C29 -173.5(4)
C28 C23 C24 C29 -0.2(7)
Ru2 C23 C24 C29 122.7(4)
C22 C23 C24 Ru2 63.9(3)
C28 C23 C24 Ru2 -122.9(4)
C3 Ru2 C24 C25 -92.2(2)
B1 Ru2 C24 C25 57.9(4)
C1 Ru2 C24 C25 -174.8(2)
C21 Ru2 C24 C25 38.0(2)
C23 Ru2 C24 C25 115.4(3)
C22 Ru2 C24 C25 79.2(2)
Ru3 Ru2 C24 C25 -176.24(15)
Ru1 Ru2 C24 C25 -49.9(3)
C3 Ru2 C24 C23 152.5(2)
B1 Ru2 C24 C23 -57.5(4)
C1 Ru2 C24 C23 69.8(3)
C25 Ru2 C24 C23 -115.4(3)
C21 Ru2 C24 C23 -77.3(3)
C22 Ru2 C24 C23 -36.2(2)
Ru3 Ru2 C24 C23 68.4(3)
Ru1 Ru2 C24 C23 -165.32(19)
C3 Ru2 C24 C29 28.9(4)
B1 Ru2 C24 C29 179.0(4)
C1 Ru2 C24 C29 -53.7(4)
C25 Ru2 C24 C29 121.1(5)
C21 Ru2 C24 C29 159.1(4)
C23 Ru2 C24 C29 -123.5(5)
C22 Ru2 C24 C29 -159.7(4)
Ru3 Ru2 C24 C29 -55.1(5)
Ru1 Ru2 C24 C29 71.2(4)
C23 C24 C25 C21 1.6(4)
C29 C24 C25 C21 174.3(4)
Ru2 C24 C25 C21 -64.2(2)
C23 C24 C25 C30 -171.2(3)
C29 C24 C25 C30 1.5(6)
Ru2 C24 C25 C30 123.0(4)
C23 C24 C25 Ru2 65.8(3)
C29 C24 C25 Ru2 -121.5(4)
C22 C21 C25 C24 -1.7(4)
C26 C21 C25 C24 -172.5(4)
Ru2 C21 C25 C24 63.1(2)
C22 C21 C25 C30 170.8(4)
C26 C21 C25 C30 0.0(6)
Ru2 C21 C25 C30 -124.4(4)
C22 C21 C25 Ru2 -64.8(3)
C26 C21 C25 Ru2 124.4(4)
C3 Ru2 C25 C24 98.5(2)
B1 Ru2 C25 C24 -152.2(2)
C1 Ru2 C25 C24 7.2(3)
C21 Ru2 C25 C24 -115.8(3)
C23 Ru2 C25 C24 -38.1(2)
C22 Ru2 C25 C24 -79.0(2)
Ru3 Ru2 C25 C24 156.4(10)
Ru1 Ru2 C25 C24 150.61(18)
C3 Ru2 C25 C21 -145.7(2)
B1 Ru2 C25 C21 -36.4(3)
C1 Ru2 C25 C21 123.0(2)
C24 Ru2 C25 C21 115.8(3)
C23 Ru2 C25 C21 77.7(2)
C22 Ru2 C25 C21 36.7(2)
Ru3 Ru2 C25 C21 -87.9(11)
Ru1 Ru2 C25 C21 -93.6(2)
C3 Ru2 C25 C30 -21.1(4)
B1 Ru2 C25 C30 88.2(4)
C1 Ru2 C25 C30 -112.4(4)
C24 Ru2 C25 C30 -119.6(5)
C21 Ru2 C25 C30 124.6(5)
C23 Ru2 C25 C30 -157.7(5)
C22 Ru2 C25 C30 161.4(5)
Ru3 Ru2 C25 C30 36.8(14)
Ru1 Ru2 C25 C30 31.0(4)
C1 Ru3 C31 C35 7.5(3)
C4 Ru3 C31 C35 -158.9(3)
B1 Ru3 C31 C35 102.9(3)
C32 Ru3 C31 C35 -116.2(3)
C34 Ru3 C31 C35 -37.2(3)
C33 Ru3 C31 C35 -79.3(3)
Ru2 Ru3 C31 C35 75.1(3)
Ru1 Ru3 C31 C35 148.0(2)
C1 Ru3 C31 C32 123.7(2)
C4 Ru3 C31 C32 -42.7(4)
B1 Ru3 C31 C32 -141.0(2)
C34 Ru3 C31 C32 79.0(2)
C35 Ru3 C31 C32 116.2(3)
C33 Ru3 C31 C32 36.9(2)
Ru2 Ru3 C31 C32 -168.68(16)
Ru1 Ru3 C31 C32 -95.8(2)
C1 Ru3 C31 C36 -115.0(4)
C4 Ru3 C31 C36 78.6(5)
B1 Ru3 C31 C36 -19.7(4)
C32 Ru3 C31 C36 121.3(5)
C34 Ru3 C31 C36 -159.7(5)
C35 Ru3 C31 C36 -122.5(5)
C33 Ru3 C31 C36 158.2(5)
Ru2 Ru3 C31 C36 -47.4(5)
Ru1 Ru3 C31 C36 25.5(5)
C35 C31 C32 C33 0.8(4)
C36 C31 C32 C33 171.9(4)
Ru3 C31 C32 C33 -63.2(2)
C35 C31 C32 C37 -169.6(3)
C36 C31 C32 C37 1.6(6)
Ru3 C31 C32 C37 126.4(3)
C35 C31 C32 Ru3 64.0(3)
C36 C31 C32 Ru3 -124.9(4)
C1 Ru3 C32 C33 19.3(3)
C4 Ru3 C32 C33 -86.1(2)
B1 Ru3 C32 C33 162.5(2)
C31 Ru3 C32 C33 117.0(3)
C34 Ru3 C32 C33 37.8(2)
C35 Ru3 C32 C33 79.7(2)
Ru2 Ru3 C32 C33 154.5(3)
Ru1 Ru3 C32 C33 -141.83(18)
C1 Ru3 C32 C31 -97.7(3)
C4 Ru3 C32 C31 156.9(2)
B1 Ru3 C32 C31 45.5(3)
C34 Ru3 C32 C31 -79.2(3)
C35 Ru3 C32 C31 -37.3(2)
C33 Ru3 C32 C31 -117.0(3)
Ru2 Ru3 C32 C31 37.5(5)
Ru1 Ru3 C32 C31 101.2(2)
C1 Ru3 C32 C37 142.5(4)
C4 Ru3 C32 C37 37.1(5)
B1 Ru3 C32 C37 -74.4(4)
C31 Ru3 C32 C37 -119.9(5)
C34 Ru3 C32 C37 161.0(5)
C35 Ru3 C32 C37 -157.1(5)
C33 Ru3 C32 C37 123.1(5)
Ru2 Ru3 C32 C37 -82.4(6)
Ru1 Ru3 C32 C37 -18.7(4)
C31 C32 C33 C34 -0.4(4)
C37 C32 C33 C34 169.8(3)
Ru3 C32 C33 C34 -62.8(3)
C31 C32 C33 C38 -174.1(4)
C37 C32 C33 C38 -3.9(6)
Ru3 C32 C33 C38 123.5(4)
C31 C32 C33 Ru3 62.4(2)
C37 C32 C33 Ru3 -127.4(4)
C1 Ru3 C33 C32 -167.6(2)
C4 Ru3 C33 C32 109.7(2)
B1 Ru3 C33 C32 -33.4(4)
C31 Ru3 C33 C32 -37.9(2)
C34 Ru3 C33 C32 -116.4(3)
C35 Ru3 C33 C32 -79.4(2)
Ru2 Ru3 C33 C32 -165.16(18)
Ru1 Ru3 C33 C32 58.0(3)
C1 Ru3 C33 C34 -51.2(3)
C4 Ru3 C33 C34 -133.9(2)
B1 Ru3 C33 C34 83.0(4)
C31 Ru3 C33 C34 78.6(3)
C32 Ru3 C33 C34 116.4(3)
C35 Ru3 C33 C34 37.1(2)
Ru2 Ru3 C33 C34 -48.7(4)
Ru1 Ru3 C33 C34 174.39(19)
C1 Ru3 C33 C38 69.0(4)
C4 Ru3 C33 C38 -13.7(5)
B1 Ru3 C33 C38 -156.8(4)
C31 Ru3 C33 C38 -161.2(5)
C32 Ru3 C33 C38 -123.4(5)
C34 Ru3 C33 C38 120.2(5)
C35 Ru3 C33 C38 157.3(5)
Ru2 Ru3 C33 C38 71.5(5)
Ru1 Ru3 C33 C38 -65.4(5)
C32 C33 C34 C35 -0.1(4)
C38 C33 C34 C35 173.7(4)
Ru3 C33 C34 C35 -63.1(3)
C32 C33 C34 C39 -169.8(4)
C38 C33 C34 C39 4.0(6)
Ru3 C33 C34 C39 127.2(4)
C32 C33 C34 Ru3 62.9(2)
C38 C33 C34 Ru3 -123.2(4)
C1 Ru3 C34 C35 -111.6(3)
C4 Ru3 C34 C35 -178.5(2)
B1 Ru3 C34 C35 -22.7(3)
C31 Ru3 C34 C35 37.0(2)
C32 Ru3 C34 C35 79.8(3)
C33 Ru3 C34 C35 117.2(3)
Ru2 Ru3 C34 C35 -84.8(2)
Ru1 Ru3 C34 C35 82.6(11)
C1 Ru3 C34 C33 131.2(3)
C4 Ru3 C34 C33 64.3(3)
B1 Ru3 C34 C33 -139.9(2)
C31 Ru3 C34 C33 -80.2(2)
C32 Ru3 C34 C33 -37.4(2)
C35 Ru3 C34 C33 -117.2(3)
Ru2 Ru3 C34 C33 158.01(18)
Ru1 Ru3 C34 C33 -34.6(12)
C1 Ru3 C34 C39 9.8(5)
C4 Ru3 C34 C39 -57.2(6)
B1 Ru3 C34 C39 98.6(5)
C31 Ru3 C34 C39 158.3(6)
C32 Ru3 C34 C39 -158.8(6)
C35 Ru3 C34 C39 121.3(6)
C33 Ru3 C34 C39 -121.5(6)
Ru2 Ru3 C34 C39 36.5(6)
Ru1 Ru3 C34 C39 -156.1(8)
C32 C31 C35 C34 -0.9(4)
C36 C31 C35 C34 -172.0(4)
Ru3 C31 C35 C34 62.7(3)
C32 C31 C35 C40 174.9(4)
C36 C31 C35 C40 3.8(7)
Ru3 C31 C35 C40 -121.6(4)
C32 C31 C35 Ru3 -63.6(2)
C36 C31 C35 Ru3 125.4(4)
C33 C34 C35 C31 0.6(4)
C39 C34 C35 C31 170.4(4)
Ru3 C34 C35 C31 -62.5(3)
C33 C34 C35 C40 -175.2(4)
C39 C34 C35 C40 -5.5(7)
Ru3 C34 C35 C40 121.6(4)
C33 C34 C35 Ru3 63.1(3)
C39 C34 C35 Ru3 -127.2(4)
C1 Ru3 C35 C31 -174.4(3)
C4 Ru3 C35 C31 122.4(6)
B1 Ru3 C35 C31 -79.5(3)
C32 Ru3 C35 C31 38.3(2)
C34 Ru3 C35 C31 117.3(4)
C33 Ru3 C35 C31 79.9(3)
Ru2 Ru3 C35 C31 -126.7(2)
Ru1 Ru3 C35 C31 -51.9(3)
C1 Ru3 C35 C34 68.3(3)
C4 Ru3 C35 C34 5.1(7)
B1 Ru3 C35 C34 163.2(2)
C31 Ru3 C35 C34 -117.3(4)
C32 Ru3 C35 C34 -78.9(3)
C33 Ru3 C35 C34 -37.3(2)
Ru2 Ru3 C35 C34 116.0(2)
Ru1 Ru3 C35 C34 -169.19(18)
C1 Ru3 C35 C40 -51.9(5)
C4 Ru3 C35 C40 -115.0(7)
B1 Ru3 C35 C40 43.0(5)
C31 Ru3 C35 C40 122.6(6)
C32 Ru3 C35 C40 160.9(5)
C34 Ru3 C35 C40 -120.1(6)
C33 Ru3 C35 C40 -157.5(5)
Ru2 Ru3 C35 C40 -4.1(5)
Ru1 Ru3 C35 C40 70.7(5)
